data_4504132
loop_
_publ_author_name
'Choudhury, Somnath Ray'
'Jana, Atish Dipankar'
'Colacio, Enrique'
'Lee, Hon Man'
'Mostafa, Golam'
'Mukhopadhyay, Subrata'

_publ_section_title
;
 Crowned Tetrameric Spirocyclic Water Chain:&#x00A0; An Unusual Building
 Block of a Supramolecular Metal&#x2212;Organic Host
;
_journal_issue 2
_journal_name_full 'Crystal Growth &amp; Design'
_journal_page_first 212
_journal_paper_doi 10.1021/cg060837r
_journal_volume 7
_journal_year 2007
_chemical_formula_moiety 'C6 H4 Cu O8, 2(C6 H9 N2), 5(H2 O)'
_chemical_formula_sum 'C18 H32 Cu N4 O13'
_chemical_formula_weight 576.02
_space_group_IT_number 15
_symmetry_cell_setting monoclinic
_symmetry_Int_Tables_number 15
_symmetry_space_group_name_Hall '-C 2yc'
_symmetry_space_group_name_H-M 'C 1 2/c 1'
_atom_sites_solution_hydrogens geom
_atom_sites_solution_primary direct
_atom_sites_solution_secondary difmap
_audit_creation_method SHELXL-97
_cell_angle_alpha 90.00
_cell_angle_beta 97.289(12)
_cell_angle_gamma 90.00
_cell_formula_units_Z 4
_cell_length_a 36.290(15)
_cell_length_b 9.659(4)
_cell_length_c 7.363(3)
_cell_measurement_reflns_used 4686
_cell_measurement_temperature 150(2)
_cell_measurement_theta_max 27.5
_cell_measurement_theta_min 2.2
_cell_volume 2560.1(18)
_computing_cell_refinement 'APEX2 v1.0-22'
_computing_data_collection 'APEX2 v1.0-22 (Bruker, 2004)'
_computing_data_reduction 'APEX2 v1.0-22'
_computing_molecular_graphics 'SHELXTL 5.1'
_computing_publication_material 'SHELXTL 5.1'
_computing_structure_refinement 'SHELXTL 5.1'
_computing_structure_solution 'SHELXTL 5.1 (Sheldrick, 1998)'
_diffrn_ambient_temperature 150(2)
_diffrn_measured_fraction_theta_full 0.995
_diffrn_measured_fraction_theta_max 0.995
_diffrn_measurement_device_type 'Bruker SMART APEX II'
_diffrn_measurement_method \w
_diffrn_radiation_monochromator graphite
_diffrn_radiation_probe x-ray
_diffrn_radiation_type MoK\a
_diffrn_radiation_wavelength 0.71073
_diffrn_reflns_av_R_equivalents 0.0500
_diffrn_reflns_av_sigmaI/netI 0.0396
_diffrn_reflns_limit_h_max 47
_diffrn_reflns_limit_h_min -47
_diffrn_reflns_limit_k_max 12
_diffrn_reflns_limit_k_min -12
_diffrn_reflns_limit_l_max 9
_diffrn_reflns_limit_l_min -9
_diffrn_reflns_number 12572
_diffrn_reflns_theta_full 27.85
_diffrn_reflns_theta_max 27.85
_diffrn_reflns_theta_min 2.18
_diffrn_source 'fine-focus sealed tube'
_diffrn_standards_decay_% 0
_diffrn_standards_interval_count 0
_diffrn_standards_interval_time 0
_diffrn_standards_number 0
_exptl_absorpt_coefficient_mu 0.923
_exptl_absorpt_correction_T_max 0.8157
_exptl_absorpt_correction_T_min 0.6259
_exptl_absorpt_correction_type multi-scan
_exptl_absorpt_process_details 'SADABS 2.10 (Sheldrick, 2003)'
_exptl_crystal_colour blue
_exptl_crystal_density_diffrn 1.494
_exptl_crystal_density_method 'not measured'
_exptl_crystal_description parallelpipe
_exptl_crystal_F_000 1204
_exptl_crystal_size_max 0.56
_exptl_crystal_size_mid 0.49
_exptl_crystal_size_min 0.23
_refine_diff_density_max 2.064
_refine_diff_density_min -0.818
_refine_diff_density_rms 0.117
_refine_ls_extinction_method none
_refine_ls_goodness_of_fit_ref 1.056
_refine_ls_hydrogen_treatment constr
_refine_ls_matrix_type full
_refine_ls_number_parameters 166
_refine_ls_number_reflns 3033
_refine_ls_number_restraints 0
_refine_ls_restrained_S_all 1.056
_refine_ls_R_factor_all 0.0720
_refine_ls_R_factor_gt 0.0619
_refine_ls_shift/su_max 0.000
_refine_ls_shift/su_mean 0.000
_refine_ls_structure_factor_coef Fsqd
_refine_ls_weighting_details 'calc w=1/[\s^2^(Fo^2^)+(0.0558P)^2^+25.1412P] where P=(Fo^2^+2Fc^2^)/3'
_refine_ls_weighting_scheme calc
_refine_ls_wR_factor_gt 0.1541
_refine_ls_wR_factor_ref 0.1591
_reflns_number_gt 2561
_reflns_number_total 3033
_reflns_threshold_expression I>2\s
_cod_data_source_file cg060837r.cif
_cod_data_source_block ad6
_cod_original_cell_volume 2560.1(17)
_cod_original_sg_symbol_H-M 'C 2/c'
_cod_database_code 4504132

loop_
_symmetry_equiv_pos_as_xyz
'x, y, z'
'-x, y, -z+1/2'
'x+1/2, y+1/2, z'
'-x+1/2, y+1/2, -z+1/2'
'-x, -y, -z'
'x, -y, z-1/2'
'-x+1/2, -y+1/2, -z'
'x+1/2, -y+1/2, z-1/2'

loop_
_atom_site_label
_atom_site_type_symbol
_atom_site_fract_x
_atom_site_fract_y
_atom_site_fract_z
_atom_site_U_iso_or_equiv
_atom_site_adp_type
_atom_site_occupancy
_atom_site_symmetry_multiplicity
_atom_site_calc_flag
_atom_site_refinement_flags
C1 C 0.25691(10) 1.0356(4) 0.1300(5) 0.0171(7) Uani 1 1 d .
C2 C 0.30658(10) 0.5381(4) 0.0603(5) 0.0179(7) Uani 1 1 d .
C3 C 0.27890(10) 0.4280(4) -0.0122(5) 0.0198(7) Uani 1 1 d .
H3A H 0.2923 0.3619 -0.0831 0.024 Uiso 1 1 calc R
H3B H 0.2721 0.3768 0.0952 0.024 Uiso 1 1 calc R
C4 C 0.13667(11) 0.4915(4) 0.1133(5) 0.0232(8) Uani 1 1 d .
C5 C 0.13203(12) 0.7354(4) 0.1210(6) 0.0304(9) Uani 1 1 d .
H6 H 0.1434 0.8220 0.1537 0.037 Uiso 1 1 calc R
C6 C 0.09619(13) 0.7318(4) 0.0422(7) 0.0336(10) Uani 1 1 d .
H7 H 0.0826 0.8154 0.0201 0.040 Uiso 1 1 calc R
C7 C 0.07928(11) 0.6038(5) -0.0065(6) 0.0293(9) Uani 1 1 d .
C8 C 0.09949(12) 0.4854(4) 0.0302(6) 0.0264(8) Uani 1 1 d .
C9 C 0.03995(13) 0.5990(5) -0.0989(8) 0.0416(12) Uani 1 1 d .
H9A H 0.0320 0.5024 -0.1155 0.062 Uiso 1 1 calc R
H9B H 0.0385 0.6445 -0.2185 0.062 Uiso 1 1 calc R
H9C H 0.0237 0.6470 -0.0229 0.062 Uiso 1 1 calc R
Cu1 Cu 0.2500 0.7500 0.0000 0.01520(18) Uani 1 2 d S
N1 N 0.15742(10) 0.3798(4) 0.1545(5) 0.0327(8) Uani 1 1 d .
H1A H 0.1805 0.3887 0.2069 0.039 Uiso 1 1 calc R
H1B H 0.1481 0.2968 0.1295 0.039 Uiso 1 1 calc R
N2 N 0.15181(9) 0.6172(3) 0.1536(5) 0.0228(7) Uani 1 1 d .
O1 O 0.29769(7) 0.6654(3) 0.0638(4) 0.0215(6) Uani 1 1 d .
O2 O 0.33823(8) 0.4964(3) 0.1230(4) 0.0260(6) Uani 1 1 d .
O3 O 0.27017(8) 0.9127(3) 0.1340(4) 0.0215(6) Uani 1 1 d .
O4 O 0.27359(8) 1.1317(3) 0.2192(4) 0.0222(6) Uani 1 1 d .
O5 O 0.11611(8) 0.1222(3) 0.1027(4) 0.0321(7) Uani 1 1 d .
O6 O 0.0000 0.0058(7) 0.2500 0.0579(16) Uani 1 2 d S
O7 O 0.03930(11) 0.1609(5) 1.0204(6) 0.0542(10) Uani 1 1 d .
H2 H 0.1757 0.6213 0.2037 0.030 Uiso 1 1 d .
H8 H 0.0883 0.4006 0.0065 0.030 Uiso 1 1 d .
H5A H 0.1301 0.0895 0.0269 0.030 Uiso 1 1 d .
H5B H 0.0895 0.1293 0.1185 0.030 Uiso 1 1 d .
H6A H 0.0187 0.0631 0.1874 0.030 Uiso 1 1 d .
H7A H 0.0320 0.1059 0.9173 0.030 Uiso 1 1 d .
H7B H 0.0698 0.1542 1.0290 0.030 Uiso 1 1 d .

loop_
_atom_site_aniso_label
_atom_site_aniso_U_11
_atom_site_aniso_U_22
_atom_site_aniso_U_33
_atom_site_aniso_U_23
_atom_site_aniso_U_13
_atom_site_aniso_U_12
C1 0.0286(18) 0.0135(16) 0.0097(14) 0.0000(12) 0.0044(12) 0.0004(13)
C2 0.0249(17) 0.0133(16) 0.0154(16) 0.0012(13) 0.0024(13) 0.0018(13)
C3 0.0257(18) 0.0134(16) 0.0197(17) 0.0005(13) 0.0003(13) 0.0026(13)
C4 0.0282(19) 0.0217(19) 0.0195(18) 0.0019(15) 0.0020(14) -0.0008(15)
C5 0.037(2) 0.0167(19) 0.038(2) 0.0010(17) 0.0051(17) -0.0020(16)
C6 0.034(2) 0.021(2) 0.046(3) 0.0022(18) 0.0039(18) 0.0031(17)
C7 0.026(2) 0.032(2) 0.029(2) 0.0055(18) 0.0022(16) -0.0019(17)
C8 0.030(2) 0.024(2) 0.0239(19) 0.0012(15) -0.0006(15) -0.0044(16)
C9 0.029(2) 0.038(3) 0.054(3) 0.008(2) -0.007(2) -0.0018(19)
Cu1 0.0231(3) 0.0073(3) 0.0144(3) -0.0026(2) -0.0007(2) 0.0013(2)
N1 0.0338(19) 0.0171(16) 0.043(2) -0.0001(15) -0.0112(16) 0.0007(14)
N2 0.0265(16) 0.0184(16) 0.0230(16) -0.0001(13) 0.0012(12) -0.0029(13)
O1 0.0247(13) 0.0108(12) 0.0279(14) -0.0024(10) -0.0014(10) 0.0021(10)
O2 0.0270(14) 0.0210(14) 0.0277(15) -0.0008(11) -0.0052(11) 0.0042(11)
O3 0.0330(14) 0.0103(12) 0.0197(13) -0.0028(10) -0.0028(10) 0.0013(10)
O4 0.0280(13) 0.0120(12) 0.0256(14) -0.0051(10) -0.0008(10) -0.0009(10)
O5 0.0322(15) 0.0296(16) 0.0339(16) -0.0027(13) 0.0017(12) 0.0064(13)
O6 0.042(3) 0.090(5) 0.042(3) 0.000 0.006(2) 0.000
O7 0.043(2) 0.062(3) 0.057(2) -0.012(2) 0.0049(17) -0.0005(19)

loop_
_atom_type_symbol
_atom_type_description
_atom_type_scat_dispersion_real
_atom_type_scat_dispersion_imag
_atom_type_scat_source
C C 0.0033 0.0016 'International Tables Vol C Tables 4.2.6.8 and 6.1.1.4'
H H 0.0000 0.0000 'International Tables Vol C Tables 4.2.6.8 and 6.1.1.4'
N N 0.0061 0.0033 'International Tables Vol C Tables 4.2.6.8 and 6.1.1.4'
O O 0.0106 0.0060 'International Tables Vol C Tables 4.2.6.8 and 6.1.1.4'
Cu Cu 0.3201 1.2651 'International Tables Vol C Tables 4.2.6.8 and 6.1.1.4'

loop_
_geom_angle_atom_site_label_1
_geom_angle_atom_site_label_2
_geom_angle_atom_site_label_3
_geom_angle
_geom_angle_site_symmetry_1
_geom_angle_site_symmetry_3
O4 C1 O3 121.5(3) . .
O4 C1 C3 117.0(3) . 7_565
O3 C1 C3 121.5(3) . 7_565
O2 C2 O1 121.9(3) . .
O2 C2 C3 116.2(3) . .
O1 C2 C3 121.9(3) . .
C1 C3 C2 121.5(3) 7_565 .
C1 C3 H3A 106.9 7_565 .
C2 C3 H3A 106.9 . .
C1 C3 H3B 106.9 7_565 .
C2 C3 H3B 106.9 . .
H3A C3 H3B 106.7 . .
N1 C4 N2 118.5(4) . .
N1 C4 C8 123.2(4) . .
N2 C4 C8 118.3(4) . .
N2 C5 C6 120.8(4) . .
N2 C5 H6 119.6 . .
C6 C5 H6 119.6 . .
C5 C6 C7 119.7(4) . .
C5 C6 H7 120.1 . .
C7 C6 H7 120.1 . .
C8 C7 C6 118.6(4) . .
C8 C7 C9 121.3(4) . .
C6 C7 C9 120.1(4) . .
C7 C8 C4 120.7(4) . .
C7 C8 H8 119.6 . .
C4 C8 H8 119.6 . .
C7 C9 H9A 109.5 . .
C7 C9 H9B 109.5 . .
H9A C9 H9B 109.5 . .
C7 C9 H9C 109.5 . .
H9A C9 H9C 109.5 . .
H9B C9 H9C 109.5 . .
O1 Cu1 O1 180.00(8) . 7_565
O1 Cu1 O3 87.14(11) . .
O1 Cu1 O3 92.86(11) 7_565 .
O1 Cu1 O3 92.86(11) . 7_565
O1 Cu1 O3 87.14(11) 7_565 7_565
O3 Cu1 O3 180.0 . 7_565
C4 N1 H1A 120.0 . .
C4 N1 H1B 120.0 . .
H1A N1 H1B 120.0 . .
C4 N2 C5 121.9(3) . .
C4 N2 H2 118.3 . .
C5 N2 H2 119.8 . .
C2 O1 Cu1 129.1(2) . .
C1 O3 Cu1 128.4(2) . .
H5A O5 H5B 140.0 . .
H7A O7 H7B 101.1 . .

loop_
_geom_bond_atom_site_label_1
_geom_bond_atom_site_label_2
_geom_bond_distance
_geom_bond_site_symmetry_2
C1 O4 1.248(4) .
C1 O3 1.280(4) .
C1 C3 1.510(5) 7_565
C2 O2 1.249(4) .
C2 O1 1.272(4) .
C2 C3 1.513(5) .
C3 C1 1.510(5) 7_565
C3 H3A 0.9900 .
C3 H3B 0.9900 .
C4 N1 1.329(5) .
C4 N2 1.350(5) .
C4 C8 1.410(6) .
C5 N2 1.354(5) .
C5 C6 1.356(6) .
C5 H6 0.9500 .
C6 C7 1.406(6) .
C6 H7 0.9500 .
C7 C8 1.367(6) .
C7 C9 1.502(6) .
C8 H8 0.9205 .
C9 H9A 0.9800 .
C9 H9B 0.9800 .
C9 H9C 0.9800 .
Cu1 O1 1.918(3) .
Cu1 O1 1.918(3) 7_565
Cu1 O3 1.948(3) .
Cu1 O3 1.948(3) 7_565
N1 H1A 0.8800 .
N1 H1B 0.8800 .
N2 H2 0.8980 .
O5 H5A 0.8610 .
O5 H5B 0.9895 .
O6 H6A 1.0291 .
O7 H7A 0.9370 .
O7 H7B 1.1024 .
